data_7240045
loop_
_publ_author_name
'Zhang, Li-Qing'
'Wang, Xiu-Wen'
'Gu, Lei'
'Yu, Ying-Hui'
'Gao, Jin-Sheng'

_publ_section_title
;
 Three pairs of luminescent coordination polymers based on CoII and CdII
 clusters for the detection of antibiotics, pesticides and chiral nitro
 aromatic compounds
;
_journal_issue 16
_journal_name_full 'RSC Advances'
_journal_page_first 9476
_journal_page_last 9485
_journal_paper_doi 10.1039/D0RA00329H
_journal_volume 10
_journal_year 2020
_chemical_absolute_configuration ad
_chemical_formula_sum 'C28 H22 Co O10'
_chemical_formula_weight 577.39
_space_group_IT_number 4
_space_group_name_Hall 'P 2yb'
_space_group_name_H-M_alt 'P 1 21 1'
_symmetry_cell_setting monoclinic
_symmetry_space_group_name_H-M 'P 1 21 1'
_atom_sites_solution_hydrogens geom
_atom_sites_solution_primary direct
_atom_sites_solution_secondary difmap
_audit_creation_method SHELXL-97
_audit_update_record
;
2018-09-14 deposited with the CCDC.	2020-02-25 downloaded from the CCDC.
;
_cell_angle_alpha 90.00
_cell_angle_beta 95.6140(10)
_cell_angle_gamma 90.00
_cell_formula_units_Z 2
_cell_length_a 4.50990(10)
_cell_length_b 20.3181(7)
_cell_length_c 13.1808(5)
_cell_measurement_reflns_used 5901
_cell_measurement_temperature 299(2)
_cell_measurement_theta_max 28.27
_cell_measurement_theta_min 3.11
_cell_volume 1202.00(7)
_computing_cell_refinement 'Bruker SMART'
_computing_data_collection 'Bruker SMART'
_computing_data_reduction 'Bruker SAINT'
_computing_molecular_graphics 'Bruker SHELXTL'
_computing_publication_material 'Bruker SHELXTL'
_computing_structure_refinement 'SHELXL-97 (Sheldrick, 1997)'
_computing_structure_solution 'SHELXS-97 (Sheldrick, 1990)'
_diffrn_ambient_temperature 299(2)
_diffrn_measured_fraction_theta_full 0.999
_diffrn_measured_fraction_theta_max 0.999
_diffrn_measurement_device_type 'Bruker APEX CCD area detector'
_diffrn_measurement_method 'phi and omega scans'
_diffrn_radiation_monochromator graphite
_diffrn_radiation_source 'fine-focus sealed tube'
_diffrn_radiation_type MoK\a
_diffrn_radiation_wavelength 0.71073
_diffrn_reflns_av_R_equivalents 0.0235
_diffrn_reflns_av_sigmaI/netI 0.0280
_diffrn_reflns_limit_h_max 6
_diffrn_reflns_limit_h_min -6
_diffrn_reflns_limit_k_max 27
_diffrn_reflns_limit_k_min -27
_diffrn_reflns_limit_l_max 17
_diffrn_reflns_limit_l_min -17
_diffrn_reflns_number 26224
_diffrn_reflns_theta_full 28.27
_diffrn_reflns_theta_max 28.27
_diffrn_reflns_theta_min 3.11
_exptl_absorpt_coefficient_mu 0.777
_exptl_absorpt_correction_T_max 0.9194
_exptl_absorpt_correction_T_min 0.8538
_exptl_absorpt_correction_type multi-scan
_exptl_absorpt_process_details SADABS
_exptl_crystal_colour red
_exptl_crystal_density_diffrn 1.595
_exptl_crystal_density_method 'not measured'
_exptl_crystal_description schistose
_exptl_crystal_F_000 594
_exptl_crystal_size_max 0.21
_exptl_crystal_size_mid 0.19
_exptl_crystal_size_min 0.11
_refine_diff_density_max 0.263
_refine_diff_density_min -0.325
_refine_diff_density_rms 0.040
_refine_ls_abs_structure_details 'Flack H D (1983), Acta Cryst. A39, 876-881'
_refine_ls_abs_structure_Flack 0.019(7)
_refine_ls_extinction_method none
_refine_ls_goodness_of_fit_ref 0.988
_refine_ls_hydrogen_treatment constr
_refine_ls_matrix_type full
_refine_ls_number_parameters 354
_refine_ls_number_reflns 5901
_refine_ls_number_restraints 1
_refine_ls_restrained_S_all 0.988
_refine_ls_R_factor_all 0.0242
_refine_ls_R_factor_gt 0.0228
_refine_ls_shift/su_max 0.001
_refine_ls_shift/su_mean 0.000
_refine_ls_structure_factor_coef Fsqd
_refine_ls_weighting_details 'calc w=1/[\s^2^(Fo^2^)+(0.0344P)^2^+0.1384P] where P=(Fo^2^+2Fc^2^)/3'
_refine_ls_weighting_scheme calc
_refine_ls_wR_factor_gt 0.0571
_refine_ls_wR_factor_ref 0.0578
_reflns_number_gt 5699
_reflns_number_total 5901
_reflns_threshold_expression >2sigma(I)
_cod_data_source_file d0ra00329h2.cif
_cod_data_source_block 1
_cod_depositor_comments
;
The following automatic conversions were performed:

data item '_symmetry_cell_setting' value 'Monoclinic' was changed to
'monoclinic' in accordance with the
/home/data/users/saulius/crontab/automatic-downloads/current/RSC/lib/dictionaries/cif_core.dic
dictionary named 'cif_core.dic' version 2.4.2 last updated on
2011-04-26.

Automatic conversion script
Id: cif_fix_values 7556 2019-12-06 15:28:31Z antanas 

 Adding full bibliography for 7240042--7240047.cif.
;
_cod_original_sg_symbol_H-M P2(1)
_cod_database_code 7240045

loop_
_symmetry_equiv_pos_as_xyz
'x, y, z'
'-x, y+1/2, -z'

loop_
_atom_site_label
_atom_site_type_symbol
_atom_site_fract_x
_atom_site_fract_y
_atom_site_fract_z
_atom_site_U_iso_or_equiv
_atom_site_adp_type
_atom_site_occupancy
_atom_site_symmetry_multiplicity
_atom_site_calc_flag
_atom_site_refinement_flags
_atom_site_disorder_assembly
_atom_site_disorder_group
Co1 Co 0.17131(4) 0.959446(10) 0.826070(13) 0.01863(5) Uani 1 1 d . . .
C1 C 0.5580(3) 1.15819(8) 0.80894(12) 0.0235(3) Uani 1 1 d . . .
C2 C 0.5243(4) 1.21159(8) 0.74520(13) 0.0261(3) Uani 1 1 d . . .
H2A H 0.3892 1.2096 0.6872 0.031 Uiso 1 1 calc R . .
C3 C 0.6915(3) 1.26938(8) 0.76636(12) 0.0237(3) Uani 1 1 d . . .
C4 C 0.6482(4) 1.32623(9) 0.70406(13) 0.0311(4) Uani 1 1 d . . .
H4A H 0.5151 1.3247 0.6456 0.037 Uiso 1 1 calc R . .
C5 C 0.7981(4) 1.38278(8) 0.72858(13) 0.0293(3) Uani 1 1 d . . .
H5A H 0.7671 1.4196 0.6869 0.035 Uiso 1 1 calc R . .
C6 C 1.0021(3) 1.38609(7) 0.81759(12) 0.0223(3) Uani 1 1 d . . .
C7 C 1.0551(4) 1.33187(8) 0.87776(12) 0.0239(3) Uani 1 1 d . . .
H7A H 1.1942 1.3340 0.9346 0.029 Uiso 1 1 calc R . .
C8 C 0.8995(3) 1.27230(7) 0.85410(12) 0.0222(3) Uani 1 1 d . . .
C9 C 0.9365(4) 1.21540(8) 0.91690(13) 0.0276(3) Uani 1 1 d . . .
H9A H 1.0765 1.2159 0.9736 0.033 Uiso 1 1 calc R . .
C10 C 0.7714(4) 1.16020(8) 0.89568(13) 0.0283(3) Uani 1 1 d . . .
H10A H 0.7981 1.1237 0.9381 0.034 Uiso 1 1 calc R . .
C11 C 0.3659(3) 1.09958(7) 0.78991(12) 0.0226(3) Uani 1 1 d . . .
C12 C 1.3676(3) 1.45499(9) 0.91102(10) 0.0207(3) Uani 1 1 d . . .
H12A H 1.5249 1.4236 0.8985 0.025 Uiso 1 1 calc R . .
C13 C 1.4776(4) 1.52467(9) 0.89674(13) 0.0301(4) Uani 1 1 d . . .
H13A H 1.5300 1.5299 0.8283 0.045 Uiso 1 1 calc R . .
H13B H 1.6494 1.5328 0.9440 0.045 Uiso 1 1 calc R . .
H13C H 1.3230 1.5553 0.9088 0.045 Uiso 1 1 calc R . .
C14 C 1.2831(3) 1.44654(6) 1.01996(11) 0.0176(3) Uani 1 1 d . . .
C15 C -0.0582(4) 0.75158(8) 0.76356(13) 0.0254(3) Uani 1 1 d . . .
C16 C 0.0431(4) 0.68757(8) 0.78952(13) 0.0294(3) Uani 1 1 d . . .
H16A H 0.1942 0.6816 0.8420 0.035 Uiso 1 1 calc R . .
C17 C -0.0799(4) 0.63427(8) 0.73794(13) 0.0281(3) Uani 1 1 d . . .
H17A H -0.0126 0.5922 0.7558 0.034 Uiso 1 1 calc R . .
C18 C -0.3102(3) 0.64262(8) 0.65704(12) 0.0243(3) Uani 1 1 d . . .
C19 C -0.4335(4) 0.58833(8) 0.60031(13) 0.0269(3) Uani 1 1 d . . .
H19A H -0.3663 0.5459 0.6162 0.032 Uiso 1 1 calc R . .
C20 C -0.6522(4) 0.59828(8) 0.52191(12) 0.0260(3) Uani 1 1 d . . .
C21 C -0.7630(4) 0.66211(9) 0.49851(13) 0.0311(4) Uani 1 1 d . . .
H21A H -0.9149 0.6680 0.4463 0.037 Uiso 1 1 calc R . .
C22 C -0.6474(4) 0.71491(8) 0.55226(14) 0.0306(4) Uani 1 1 d . . .
H22A H -0.7210 0.7568 0.5363 0.037 Uiso 1 1 calc R . .
C23 C -0.4158(3) 0.70691(8) 0.63250(12) 0.0247(3) Uani 1 1 d . . .
C24 C -0.2846(4) 0.76113(8) 0.68765(13) 0.0264(3) Uani 1 1 d . . .
H24A H -0.3525 0.8035 0.6722 0.032 Uiso 1 1 calc R . .
C25 C 0.0810(4) 0.81100(8) 0.81317(12) 0.0252(3) Uani 1 1 d . . .
C26 C -0.6122(4) 0.49167(8) 0.44495(13) 0.0267(3) Uani 1 1 d . . .
H26A H -0.4058 0.4987 0.4735 0.032 Uiso 1 1 calc R . .
C27 C -0.7387(5) 0.43264(11) 0.49555(16) 0.0466(5) Uani 1 1 d . . .
H27A H -0.7335 0.4403 0.5676 0.070 Uiso 1 1 calc R . .
H27B H -0.6219 0.3944 0.4836 0.070 Uiso 1 1 calc R . .
H27C H -0.9409 0.4257 0.4676 0.070 Uiso 1 1 calc R . .
C28 C -0.6197(3) 0.48021(7) 0.33017(12) 0.0197(3) Uani 1 1 d . . .
O1 O 0.3534(2) 1.05540(5) 0.85256(9) 0.0254(2) Uani 1 1 d . . .
O2 O 0.2106(3) 1.09980(6) 0.70013(10) 0.0331(3) Uani 1 1 d . . .
H2 H 0.0923 1.0690 0.6967 0.050 Uiso 1 1 calc R . .
O3 O 1.1210(2) 1.44736(5) 0.83446(8) 0.0249(2) Uani 1 1 d . . .
O4 O 1.0412(2) 1.46839(6) 1.04232(8) 0.0253(2) Uani 1 1 d . . .
O5 O 1.4773(2) 1.41803(5) 1.08161(8) 0.0224(2) Uani 1 1 d . . .
O6 O 0.0026(3) 0.86595(6) 0.78669(10) 0.0294(3) Uani 1 1 d . . .
O7 O 0.2978(4) 0.79940(7) 0.88539(12) 0.0492(4) Uani 1 1 d . . .
H7 H 0.3788 0.8342 0.9034 0.074 Uiso 1 1 calc R . .
O8 O -0.7846(3) 0.54917(6) 0.46219(10) 0.0337(3) Uani 1 1 d . . .
O9 O -0.4062(2) 0.44904(6) 0.30251(8) 0.0262(2) Uani 1 1 d . . .
O10 O -0.8394(2) 0.50275(5) 0.27379(8) 0.0238(2) Uani 1 1 d . . .

loop_
_atom_site_aniso_label
_atom_site_aniso_U_11
_atom_site_aniso_U_22
_atom_site_aniso_U_33
_atom_site_aniso_U_23
_atom_site_aniso_U_13
_atom_site_aniso_U_12
Co1 0.01636(8) 0.01867(8) 0.02009(9) 0.00071(8) -0.00201(6) -0.00283(7)
C1 0.0222(7) 0.0212(7) 0.0271(8) -0.0003(6) 0.0026(6) -0.0013(6)
C2 0.0272(8) 0.0252(7) 0.0249(8) -0.0003(6) -0.0028(6) -0.0031(6)
C3 0.0256(7) 0.0222(7) 0.0230(8) -0.0006(6) 0.0013(6) -0.0014(6)
C4 0.0385(9) 0.0277(8) 0.0248(8) 0.0019(6) -0.0079(7) -0.0053(7)
C5 0.0385(9) 0.0226(7) 0.0251(8) 0.0063(6) -0.0051(7) -0.0039(6)
C6 0.0240(7) 0.0218(7) 0.0216(7) -0.0040(6) 0.0042(6) -0.0025(5)
C7 0.0254(8) 0.0241(8) 0.0213(7) -0.0017(6) -0.0020(6) -0.0019(6)
C8 0.0228(7) 0.0197(7) 0.0243(8) -0.0004(6) 0.0034(6) -0.0001(5)
C9 0.0291(8) 0.0266(8) 0.0255(8) 0.0029(6) -0.0062(6) -0.0019(6)
C10 0.0333(9) 0.0224(7) 0.0284(8) 0.0048(6) -0.0007(6) -0.0024(6)
C11 0.0186(7) 0.0216(7) 0.0272(8) -0.0011(6) 0.0013(6) 0.0001(5)
C12 0.0190(6) 0.0209(6) 0.0220(6) 0.0017(7) 0.0004(5) -0.0002(6)
C13 0.0290(8) 0.0289(8) 0.0311(9) 0.0065(7) -0.0036(6) -0.0097(6)
C14 0.0165(6) 0.0148(7) 0.0208(6) -0.0004(5) -0.0022(5) -0.0012(5)
C15 0.0292(8) 0.0215(7) 0.0256(8) -0.0029(6) 0.0034(6) -0.0071(6)
C16 0.0324(8) 0.0259(8) 0.0280(8) 0.0006(6) -0.0065(6) -0.0044(6)
C17 0.0338(9) 0.0201(7) 0.0290(9) 0.0004(6) -0.0036(7) -0.0020(6)
C18 0.0246(8) 0.0253(8) 0.0226(8) -0.0019(6) 0.0005(6) -0.0016(6)
C19 0.0306(8) 0.0242(7) 0.0248(8) -0.0027(6) -0.0031(6) 0.0000(6)
C20 0.0258(8) 0.0282(8) 0.0237(8) -0.0078(6) 0.0005(6) -0.0003(6)
C21 0.0294(8) 0.0338(9) 0.0281(9) -0.0048(7) -0.0073(6) 0.0041(7)
C22 0.0333(9) 0.0249(8) 0.0327(9) 0.0024(6) -0.0012(7) 0.0035(6)
C23 0.0261(7) 0.0233(7) 0.0244(8) -0.0018(6) 0.0005(6) -0.0017(6)
C24 0.0309(8) 0.0187(7) 0.0294(8) 0.0000(6) 0.0023(6) -0.0017(6)
C25 0.0260(8) 0.0254(8) 0.0246(8) -0.0029(6) 0.0042(6) -0.0066(6)
C26 0.0243(7) 0.0306(8) 0.0237(8) -0.0065(6) -0.0049(6) 0.0070(6)
C27 0.0644(13) 0.0444(10) 0.0321(10) 0.0115(9) 0.0096(9) 0.0115(10)
C28 0.0197(7) 0.0171(6) 0.0217(7) 0.0003(5) -0.0004(5) -0.0035(5)
O1 0.0274(6) 0.0215(5) 0.0267(6) 0.0006(4) -0.0007(4) -0.0046(4)
O2 0.0369(7) 0.0267(6) 0.0332(7) 0.0060(5) -0.0091(5) -0.0117(5)
O3 0.0307(5) 0.0202(6) 0.0225(5) 0.0011(4) -0.0043(4) -0.0036(4)
O4 0.0200(5) 0.0326(7) 0.0235(5) 0.0024(5) 0.0024(4) 0.0055(5)
O5 0.0195(5) 0.0233(5) 0.0235(5) 0.0011(4) -0.0036(4) 0.0023(4)
O6 0.0260(6) 0.0199(5) 0.0410(7) -0.0031(5) -0.0038(5) -0.0039(4)
O7 0.0648(10) 0.0245(6) 0.0513(9) 0.0014(6) -0.0299(7) -0.0096(6)
O8 0.0279(6) 0.0345(6) 0.0359(7) -0.0178(5) -0.0107(5) 0.0085(5)
O9 0.0232(5) 0.0321(7) 0.0234(5) 0.0022(5) 0.0026(4) 0.0075(5)
O10 0.0196(5) 0.0265(5) 0.0234(5) -0.0034(4) -0.0065(4) 0.0025(4)

loop_
_atom_type_symbol
_atom_type_description
_atom_type_scat_dispersion_real
_atom_type_scat_dispersion_imag
_atom_type_scat_source
C C 0.0033 0.0016 'International Tables Vol C Tables 4.2.6.8 and 6.1.1.4'
H H 0.0000 0.0000 'International Tables Vol C Tables 4.2.6.8 and 6.1.1.4'
O O 0.0106 0.0060 'International Tables Vol C Tables 4.2.6.8 and 6.1.1.4'
Co Co 0.3494 0.9721 'International Tables Vol C Tables 4.2.6.8 and 6.1.1.4'

loop_
_geom_angle_atom_site_label_1
_geom_angle_atom_site_label_2
_geom_angle_atom_site_label_3
_geom_angle
_geom_angle_site_symmetry_1
_geom_angle_site_symmetry_3
_geom_angle_publ_flag
O4 Co1 O5 86.22(4) 2_647 2_747 ?
O4 Co1 O10 97.41(4) 2_647 2_456 ?
O5 Co1 O10 176.04(5) 2_747 2_456 ?
O4 Co1 O6 95.78(5) 2_647 . ?
O5 Co1 O6 90.89(4) 2_747 . ?
O10 Co1 O6 90.31(5) 2_456 . ?
O4 Co1 O9 177.08(4) 2_647 2_556 ?
O5 Co1 O9 90.90(4) 2_747 2_556 ?
O10 Co1 O9 85.45(4) 2_456 2_556 ?
O6 Co1 O9 84.72(5) . 2_556 ?
O4 Co1 O1 89.14(5) 2_647 . ?
O5 Co1 O1 90.85(4) 2_747 . ?
O10 Co1 O1 87.64(4) 2_456 . ?
O6 Co1 O1 174.88(5) . . ?
O9 Co1 O1 90.44(5) 2_556 . ?
C2 C1 C10 119.73(14) . . ?
C2 C1 C11 120.32(14) . . ?
C10 C1 C11 119.91(14) . . ?
C1 C2 C3 120.86(15) . . ?
C1 C2 H2A 119.6 . . ?
C3 C2 H2A 119.6 . . ?
C2 C3 C8 119.69(14) . . ?
C2 C3 C4 121.53(15) . . ?
C8 C3 C4 118.72(14) . . ?
C5 C4 C3 120.96(15) . . ?
C5 C4 H4A 119.5 . . ?
C3 C4 H4A 119.5 . . ?
C4 C5 C6 120.31(15) . . ?
C4 C5 H5A 119.8 . . ?
C6 C5 H5A 119.8 . . ?
C7 C6 O3 126.71(14) . . ?
C7 C6 C5 120.30(14) . . ?
O3 C6 C5 112.97(13) . . ?
C6 C7 C8 120.40(14) . . ?
C6 C7 H7A 119.8 . . ?
C8 C7 H7A 119.8 . . ?
C3 C8 C7 119.28(14) . . ?
C3 C8 C9 118.14(14) . . ?
C7 C8 C9 122.55(14) . . ?
C10 C9 C8 121.32(15) . . ?
C10 C9 H9A 119.3 . . ?
C8 C9 H9A 119.3 . . ?
C9 C10 C1 120.21(15) . . ?
C9 C10 H10A 119.9 . . ?
C1 C10 H10A 119.9 . . ?
O1 C11 O2 123.60(14) . . ?
O1 C11 C1 122.72(14) . . ?
O2 C11 C1 113.67(13) . . ?
O3 C12 C13 104.70(12) . . ?
O3 C12 C14 113.62(11) . . ?
C13 C12 C14 109.59(13) . . ?
O3 C12 H12A 109.6 . . ?
C13 C12 H12A 109.6 . . ?
C14 C12 H12A 109.6 . . ?
C12 C13 H13A 109.5 . . ?
C12 C13 H13B 109.5 . . ?
H13A C13 H13B 109.5 . . ?
C12 C13 H13C 109.5 . . ?
H13A C13 H13C 109.5 . . ?
H13B C13 H13C 109.5 . . ?
O4 C14 O5 125.24(13) . . ?
O4 C14 C12 119.24(12) . . ?
O5 C14 C12 115.50(12) . . ?
C24 C15 C16 120.53(15) . . ?
C24 C15 C25 117.34(15) . . ?
C16 C15 C25 122.08(15) . . ?
C17 C16 C15 120.27(15) . . ?
C17 C16 H16A 119.9 . . ?
C15 C16 H16A 119.9 . . ?
C16 C17 C18 120.59(15) . . ?
C16 C17 H17A 119.7 . . ?
C18 C17 H17A 119.7 . . ?
C19 C18 C23 119.47(14) . . ?
C19 C18 C17 121.52(15) . . ?
C23 C18 C17 119.00(14) . . ?
C20 C19 C18 119.95(15) . . ?
C20 C19 H19A 120.0 . . ?
C18 C19 H19A 120.0 . . ?
O8 C20 C19 124.45(15) . . ?
O8 C20 C21 114.71(14) . . ?
C19 C20 C21 120.82(15) . . ?
C22 C21 C20 120.05(15) . . ?
C22 C21 H21A 120.0 . . ?
C20 C21 H21A 120.0 . . ?
C21 C22 C23 120.88(15) . . ?
C21 C22 H22A 119.6 . . ?
C23 C22 H22A 119.6 . . ?
C18 C23 C24 119.04(14) . . ?
C18 C23 C22 118.78(14) . . ?
C24 C23 C22 122.18(15) . . ?
C15 C24 C23 120.54(15) . . ?
C15 C24 H24A 119.7 . . ?
C23 C24 H24A 119.7 . . ?
O6 C25 O7 123.21(14) . . ?
O6 C25 C15 121.61(15) . . ?
O7 C25 C15 115.16(15) . . ?
O8 C26 C27 110.06(15) . . ?
O8 C26 C28 108.75(13) . . ?
C27 C26 C28 110.09(14) . . ?
O8 C26 H26A 109.3 . . ?
C27 C26 H26A 109.3 . . ?
C28 C26 H26A 109.3 . . ?
C26 C27 H27A 109.5 . . ?
C26 C27 H27B 109.5 . . ?
H27A C27 H27B 109.5 . . ?
C26 C27 H27C 109.5 . . ?
H27A C27 H27C 109.5 . . ?
H27B C27 H27C 109.5 . . ?
O9 C28 O10 126.87(14) . . ?
O9 C28 C26 115.32(13) . . ?
O10 C28 C26 117.81(13) . . ?
C11 O1 Co1 127.06(10) . . ?
C11 O2 H2 109.5 . . ?
C6 O3 C12 118.56(12) . . ?
C14 O4 Co1 131.16(10) . 2_657 ?
C14 O5 Co1 128.78(9) . 2_757 ?
C25 O6 Co1 132.54(11) . . ?
C25 O7 H7 109.5 . . ?
C20 O8 C26 118.14(12) . . ?
C28 O9 Co1 131.03(10) . 2_546 ?
C28 O10 Co1 133.61(10) . 2_446 ?

loop_
_geom_bond_atom_site_label_1
_geom_bond_atom_site_label_2
_geom_bond_distance
_geom_bond_site_symmetry_2
_geom_bond_publ_flag
Co1 O4 2.0704(10) 2_647 ?
Co1 O5 2.0792(11) 2_747 ?
Co1 O10 2.0886(11) 2_456 ?
Co1 O6 2.0927(11) . ?
Co1 O9 2.0954(10) 2_556 ?
Co1 O1 2.1309(11) . ?
C1 C2 1.372(2) . ?
C1 C10 1.421(2) . ?
C1 C11 1.479(2) . ?
C2 C3 1.409(2) . ?
C2 H2A 0.9300 . ?
C3 C8 1.417(2) . ?
C3 C4 1.420(2) . ?
C4 C5 1.356(2) . ?
C4 H4A 0.9300 . ?
C5 C6 1.420(2) . ?
C5 H5A 0.9300 . ?
C6 C7 1.365(2) . ?
C6 O3 1.3652(18) . ?
C7 C8 1.418(2) . ?
C7 H7A 0.9300 . ?
C8 C9 1.422(2) . ?
C9 C10 1.360(2) . ?
C9 H9A 0.9300 . ?
C10 H10A 0.9300 . ?
C11 O1 1.225(2) . ?
C11 O2 1.3151(19) . ?
C12 O3 1.4350(16) . ?
C12 C13 1.518(2) . ?
C12 C14 1.5309(19) . ?
C12 H12A 0.9800 . ?
C13 H13A 0.9600 . ?
C13 H13B 0.9600 . ?
C13 H13C 0.9600 . ?
C14 O4 1.2395(18) . ?
C14 O5 1.2743(17) . ?
C15 C24 1.372(2) . ?
C15 C16 1.410(2) . ?
C15 C25 1.483(2) . ?
C16 C17 1.367(2) . ?
C16 H16A 0.9300 . ?
C17 C18 1.424(2) . ?
C17 H17A 0.9300 . ?
C18 C19 1.415(2) . ?
C18 C23 1.417(2) . ?
C19 C20 1.372(2) . ?
C19 H19A 0.9300 . ?
C20 O8 1.3711(19) . ?
C20 C21 1.413(2) . ?
C21 C22 1.361(2) . ?
C21 H21A 0.9300 . ?
C22 C23 1.421(2) . ?
C22 H22A 0.9300 . ?
C23 C24 1.417(2) . ?
C24 H24A 0.9300 . ?
C25 O6 1.212(2) . ?
C25 O7 1.317(2) . ?
C26 O8 1.4337(19) . ?
C26 C27 1.511(3) . ?
C26 C28 1.528(2) . ?
C26 H26A 0.9800 . ?
C27 H27A 0.9600 . ?
C27 H27B 0.9600 . ?
C27 H27C 0.9600 . ?
C28 O9 1.2366(19) . ?
C28 O10 1.2647(18) . ?
O2 H2 0.8200 . ?
O4 Co1 2.0704(10) 2_657 ?
O5 Co1 2.0792(11) 2_757 ?
O7 H7 0.8200 . ?
O9 Co1 2.0954(10) 2_546 ?
O10 Co1 2.0886(10) 2_446 ?
